data_2226115
loop_
_publ_author_name
'Bern\`es, Sylvain'
'Hern\'andez, Guadalupe'
'Portillo, Roberto'
'Cruz, Sandra'
'Guti\'errez, Ren\'e'

_publ_section_title
;
 Bis[4-(diphenylmethyleneamino)phenyl]methanone
;
_journal_coeditor_code FL2303
_journal_issue 6
_journal_name_full 'Acta Crystallographica Section E'
_journal_page_first o1322
_journal_page_last o1323
_journal_paper_doi 10.1107/S1600536810016375
_journal_volume 66
_journal_year 2010
_chemical_formula_iupac 'C39 H28 N2 O'
_chemical_formula_moiety 'C39 H28 N2 O'
_chemical_formula_sum 'C39 H28 N2 O'
_chemical_formula_weight 540.63
_chemical_name_systematic
;
Bis[4-(diphenylmethyleneamino)phenyl]methanone
;
_space_group_IT_number 2
_symmetry_cell_setting triclinic
_symmetry_space_group_name_Hall '-P 1'
_symmetry_space_group_name_H-M 'P -1'
_atom_sites_solution_hydrogens geom
_atom_sites_solution_primary direct
_atom_sites_solution_secondary difmap
_audit_creation_method SHELXTL-Plus
_cell_angle_alpha 103.121(9)
_cell_angle_beta 105.170(8)
_cell_angle_gamma 108.746(8)
_cell_formula_units_Z 2
_cell_length_a 11.1723(10)
_cell_length_b 11.3487(13)
_cell_length_c 13.2331(15)
_cell_measurement_reflns_used 82
_cell_measurement_temperature 296.0(10)
_cell_measurement_theta_max 12.52
_cell_measurement_theta_min 4.58
_cell_volume 1441.9(3)
_computing_cell_refinement 'XSCANS (Siemens, 1996)'
_computing_data_collection 'XSCANS (Siemens, 1996)'
_computing_data_reduction 'XSCANS (Siemens, 1996)'
_computing_molecular_graphics 'Mercury (Macrae <i>et al.</i>,  2008)'
_computing_publication_material 'SHELXL97 (Sheldrick, 2008)'
_computing_structure_refinement 'SHELXL97 (Sheldrick, 2008)'
_computing_structure_solution 'SHELXS97 (Sheldrick, 2008)'
_diffrn_ambient_temperature 296.0(10)
_diffrn_measured_fraction_theta_full 0.994
_diffrn_measured_fraction_theta_max 0.994
_diffrn_measurement_device_type 'Bruker P4'
_diffrn_measurement_method '2\q/\w scans'
_diffrn_radiation_monochromator graphite
_diffrn_radiation_source 'fine-focus sealed tube'
_diffrn_radiation_type MoK\a
_diffrn_radiation_wavelength 0.71073
_diffrn_reflns_av_R_equivalents 0.0182
_diffrn_reflns_av_sigmaI/netI 0.0331
_diffrn_reflns_limit_h_max 2
_diffrn_reflns_limit_h_min -13
_diffrn_reflns_limit_k_max 13
_diffrn_reflns_limit_k_min -13
_diffrn_reflns_limit_l_max 16
_diffrn_reflns_limit_l_min -16
_diffrn_reflns_number 6892
_diffrn_reflns_theta_full 26.37
_diffrn_reflns_theta_max 26.37
_diffrn_reflns_theta_min 2.02
_diffrn_standards_decay_% 1
_diffrn_standards_interval_count 97
_diffrn_standards_number 3
_exptl_absorpt_coefficient_mu 0.075
_exptl_absorpt_correction_type none
_exptl_crystal_colour Yellow
_exptl_crystal_density_diffrn 1.245
_exptl_crystal_density_method 'not measured'
_exptl_crystal_description prism
_exptl_crystal_F_000 568
_exptl_crystal_size_max 0.55
_exptl_crystal_size_mid 0.28
_exptl_crystal_size_min 0.24
_refine_diff_density_max 0.190
_refine_diff_density_min -0.140
_refine_ls_extinction_coef 0.0198(18)
_refine_ls_extinction_expression Fc^*^=kFc[1+0.001xFc^2^\l^3^/sin(2\q)]^-1/4^
_refine_ls_extinction_method 'SHELXL97 (Sheldrick, 2008)'
_refine_ls_goodness_of_fit_ref 1.032
_refine_ls_hydrogen_treatment constr
_refine_ls_matrix_type full
_refine_ls_number_constraints 0
_refine_ls_number_parameters 380
_refine_ls_number_reflns 5865
_refine_ls_number_restraints 0
_refine_ls_restrained_S_all 1.032
_refine_ls_R_factor_all 0.0597
_refine_ls_R_factor_gt 0.0421
_refine_ls_shift/su_max 0.000
_refine_ls_shift/su_mean 0.000
_refine_ls_structure_factor_coef Fsqd
_refine_ls_weighting_details 'calc w=1/[\s^2^(Fo^2^)+(0.0461P)^2^+0.2750P] where P=(Fo^2^+2Fc^2^)/3'
_refine_ls_weighting_scheme calc
_refine_ls_wR_factor_gt 0.1020
_refine_ls_wR_factor_ref 0.1125
_reflns_number_gt 4471
_reflns_number_total 5865
_reflns_threshold_expression I>2\s(I)
_cod_data_source_file fl2303.cif
_cod_data_source_block I
_cod_database_code 2226115
_cod_database_fobs_code 2226115

loop_
_symmetry_equiv_pos_as_xyz
'x, y, z'
'-x, -y, -z'

loop_
_atom_site_type_symbol
_atom_site_label
_atom_site_fract_x
_atom_site_fract_y
_atom_site_fract_z
_atom_site_U_iso_or_equiv
_atom_site_adp_type
_atom_site_calc_flag
_atom_site_refinement_flags
_atom_site_occupancy
_atom_site_disorder_assembly
_atom_site_disorder_group
C C1 0.81457(15) 0.23158(15) 0.66331(12) 0.0425(3) Uani d . 1 . .
O O1 0.92972(12) 0.26828(14) 0.66240(11) 0.0658(4) Uani d . 1 . .
C C2 0.70743(14) 0.24601(14) 0.57791(12) 0.0383(3) Uani d . 1 . .
C C3 0.72166(15) 0.24315(15) 0.47594(12) 0.0425(3) Uani d . 1 . .
H H3A 0.7902 0.2224 0.4599 0.051 Uiso calc R 1 . .
C C4 0.63532(15) 0.27069(15) 0.39873(12) 0.0407(3) Uani d . 1 . .
H H4A 0.6459 0.2673 0.3309 0.049 Uiso calc R 1 . .
C C5 0.53212(14) 0.30355(13) 0.42020(11) 0.0373(3) Uani d . 1 . .
C C6 0.51690(15) 0.30587(15) 0.52197(12) 0.0424(3) Uani d . 1 . .
H H6A 0.4486 0.3270 0.5381 0.051 Uiso calc R 1 . .
C C7 0.60322(15) 0.27683(15) 0.59917(12) 0.0416(3) Uani d . 1 . .
H H7A 0.5914 0.2779 0.6663 0.050 Uiso calc R 1 . .
N N8 0.46589(12) 0.34758(12) 0.33981(10) 0.0419(3) Uani d . 1 . .
C C9 0.34487(14) 0.34189(13) 0.31471(11) 0.0374(3) Uani d . 1 . .
C C10 0.30371(14) 0.40362(14) 0.23057(12) 0.0395(3) Uani d . 1 . .
C C11 0.39664(17) 0.46820(17) 0.18792(13) 0.0505(4) Uani d . 1 . .
H H11A 0.4834 0.4696 0.2098 0.061 Uiso calc R 1 . .
C C12 0.3613(2) 0.5302(2) 0.11344(15) 0.0614(5) Uani d . 1 . .
H H12A 0.4245 0.5732 0.0858 0.074 Uiso calc R 1 . .
C C13 0.23276(19) 0.52870(18) 0.07989(14) 0.0585(4) Uani d . 1 . .
H H13A 0.2094 0.5712 0.0304 0.070 Uiso calc R 1 . .
C C14 0.14043(18) 0.46438(19) 0.11986(15) 0.0614(5) Uani d . 1 . .
H H14A 0.0534 0.4622 0.0968 0.074 Uiso calc R 1 . .
C C15 0.17516(16) 0.40203(17) 0.19474(14) 0.0536(4) Uani d . 1 . .
H H15A 0.1109 0.3585 0.2212 0.064 Uiso calc R 1 . .
C C16 0.24182(14) 0.27839(14) 0.36114(11) 0.0372(3) Uani d . 1 . .
C C17 0.20701(16) 0.35573(16) 0.43619(13) 0.0473(4) Uani d . 1 . .
H H17A 0.2458 0.4474 0.4564 0.057 Uiso calc R 1 . .
C C18 0.11442(17) 0.29636(18) 0.48108(13) 0.0529(4) Uani d . 1 . .
H H18A 0.0925 0.3485 0.5321 0.064 Uiso calc R 1 . .
C C19 0.05504(17) 0.16072(18) 0.45026(14) 0.0547(4) Uani d . 1 . .
H H19A -0.0065 0.1214 0.4808 0.066 Uiso calc R 1 . .
C C20 0.08672(18) 0.08337(17) 0.37436(16) 0.0575(4) Uani d . 1 . .
H H20A 0.0454 -0.0083 0.3527 0.069 Uiso calc R 1 . .
C C21 0.18011(16) 0.14185(15) 0.33012(14) 0.0477(4) Uani d . 1 . .
H H21A 0.2015 0.0890 0.2792 0.057 Uiso calc R 1 . .
C C22 0.78337(15) 0.17280(14) 0.74811(12) 0.0404(3) Uani d . 1 . .
C C23 0.89013(16) 0.20074(16) 0.84510(13) 0.0475(4) Uani d . 1 . .
H H23A 0.9765 0.2609 0.8578 0.057 Uiso calc R 1 . .
C C24 0.87042(17) 0.14101(16) 0.92269(13) 0.0513(4) Uani d . 1 . .
H H24A 0.9428 0.1621 0.9875 0.062 Uiso calc R 1 . .
C C25 0.74229(16) 0.04910(14) 0.90414(12) 0.0436(3) Uani d . 1 . .
C C26 0.63567(16) 0.02012(16) 0.80788(13) 0.0465(4) Uani d . 1 . .
H H26A 0.5500 -0.0420 0.7944 0.056 Uiso calc R 1 . .
C C27 0.65529(16) 0.08267(15) 0.73147(12) 0.0448(3) Uani d . 1 . .
H H27A 0.5820 0.0642 0.6683 0.054 Uiso calc R 1 . .
N N28 0.72437(15) -0.02708(13) 0.97419(11) 0.0495(3) Uani d . 1 . .
C C29 0.73136(14) 0.02098(14) 1.07383(12) 0.0391(3) Uani d . 1 . .
C C30 0.72464(14) -0.06736(14) 1.14219(12) 0.0409(3) Uani d . 1 . .
C C31 0.7430(2) -0.18335(17) 1.10693(15) 0.0584(4) Uani d . 1 . .
H H31A 0.7576 -0.2060 1.0405 0.070 Uiso calc R 1 . .
C C32 0.7397(2) -0.2648(2) 1.17030(18) 0.0717(6) Uani d . 1 . .
H H32A 0.7527 -0.3419 1.1465 0.086 Uiso calc R 1 . .
C C33 0.7174(2) -0.23299(19) 1.26838(16) 0.0657(5) Uani d . 1 . .
H H33A 0.7156 -0.2883 1.3107 0.079 Uiso calc R 1 . .
C C34 0.69800(19) -0.11972(19) 1.30364(15) 0.0598(5) Uani d . 1 . .
H H34A 0.6823 -0.0985 1.3697 0.072 Uiso calc R 1 . .
C C35 0.70164(16) -0.03645(16) 1.24098(13) 0.0487(4) Uani d . 1 . .
H H35A 0.6886 0.0404 1.2654 0.058 Uiso calc R 1 . .
C C36 0.74461(14) 0.15897(14) 1.12429(12) 0.0386(3) Uani d . 1 . .
C C37 0.85587(15) 0.24739(15) 1.21870(13) 0.0452(3) Uani d . 1 . .
H H37A 0.9195 0.2189 1.2534 0.054 Uiso calc R 1 . .
C C38 0.8732(2) 0.37737(17) 1.26174(15) 0.0577(4) Uani d . 1 . .
H H38A 0.9499 0.4367 1.3232 0.069 Uiso calc R 1 . .
C C39 0.7766(2) 0.41837(19) 1.21333(17) 0.0657(5) Uani d . 1 . .
H H39A 0.7879 0.5056 1.2423 0.079 Uiso calc R 1 . .
C C40 0.6634(2) 0.3310(2) 1.12217(16) 0.0655(5) Uani d . 1 . .
H H40A 0.5973 0.3588 1.0911 0.079 Uiso calc R 1 . .
C C41 0.64726(18) 0.20148(18) 1.07617(14) 0.0513(4) Uani d . 1 . .
H H41A 0.5716 0.1434 1.0134 0.062 Uiso calc R 1 . .

loop_
_atom_site_aniso_label
_atom_site_aniso_U_11
_atom_site_aniso_U_22
_atom_site_aniso_U_33
_atom_site_aniso_U_12
_atom_site_aniso_U_13
_atom_site_aniso_U_23
C1 0.0422(8) 0.0497(9) 0.0425(8) 0.0226(7) 0.0182(6) 0.0192(7)
O1 0.0458(7) 0.1042(10) 0.0667(8) 0.0347(7) 0.0264(6) 0.0504(8)
C2 0.0402(7) 0.0395(7) 0.0392(7) 0.0174(6) 0.0164(6) 0.0164(6)
C3 0.0430(8) 0.0527(9) 0.0414(8) 0.0253(7) 0.0209(7) 0.0179(7)
C4 0.0414(8) 0.0510(8) 0.0347(7) 0.0192(7) 0.0181(6) 0.0177(6)
C5 0.0350(7) 0.0376(7) 0.0397(7) 0.0130(6) 0.0138(6) 0.0161(6)
C6 0.0424(8) 0.0517(8) 0.0437(8) 0.0243(7) 0.0220(7) 0.0200(7)
C7 0.0468(8) 0.0499(8) 0.0364(7) 0.0229(7) 0.0201(6) 0.0186(6)
N8 0.0394(7) 0.0496(7) 0.0434(7) 0.0193(6) 0.0172(5) 0.0232(6)
C9 0.0381(7) 0.0367(7) 0.0374(7) 0.0149(6) 0.0144(6) 0.0123(6)
C10 0.0392(8) 0.0399(8) 0.0383(7) 0.0154(6) 0.0130(6) 0.0137(6)
C11 0.0499(9) 0.0678(11) 0.0520(9) 0.0316(8) 0.0268(8) 0.0320(8)
C12 0.0657(11) 0.0802(13) 0.0621(11) 0.0352(10) 0.0355(9) 0.0438(10)
C13 0.0653(11) 0.0697(11) 0.0510(9) 0.0329(9) 0.0185(8) 0.0343(9)
C14 0.0475(9) 0.0747(12) 0.0651(11) 0.0275(9) 0.0112(8) 0.0360(10)
C15 0.0381(8) 0.0637(10) 0.0615(10) 0.0174(8) 0.0157(7) 0.0329(9)
C16 0.0337(7) 0.0412(7) 0.0382(7) 0.0161(6) 0.0121(6) 0.0160(6)
C17 0.0423(8) 0.0450(8) 0.0481(8) 0.0151(7) 0.0154(7) 0.0089(7)
C18 0.0487(9) 0.0704(11) 0.0422(8) 0.0269(8) 0.0210(7) 0.0142(8)
C19 0.0466(9) 0.0738(12) 0.0572(10) 0.0240(8) 0.0268(8) 0.0376(9)
C20 0.0563(10) 0.0488(9) 0.0772(12) 0.0199(8) 0.0311(9) 0.0328(9)
C21 0.0514(9) 0.0426(8) 0.0591(9) 0.0223(7) 0.0282(8) 0.0205(7)
C22 0.0453(8) 0.0446(8) 0.0380(7) 0.0234(7) 0.0167(6) 0.0168(6)
C23 0.0447(8) 0.0502(9) 0.0439(8) 0.0159(7) 0.0120(7) 0.0189(7)
C24 0.0524(9) 0.0550(9) 0.0376(8) 0.0181(8) 0.0059(7) 0.0176(7)
C25 0.0571(9) 0.0407(8) 0.0372(7) 0.0219(7) 0.0195(7) 0.0147(6)
C26 0.0461(8) 0.0487(9) 0.0441(8) 0.0167(7) 0.0170(7) 0.0176(7)
C27 0.0437(8) 0.0519(9) 0.0389(7) 0.0208(7) 0.0119(6) 0.0173(7)
N28 0.0639(9) 0.0438(7) 0.0414(7) 0.0212(6) 0.0180(6) 0.0181(6)
C29 0.0350(7) 0.0417(8) 0.0405(8) 0.0147(6) 0.0114(6) 0.0180(6)
C30 0.0374(7) 0.0428(8) 0.0423(8) 0.0152(6) 0.0111(6) 0.0194(6)
C31 0.0796(12) 0.0550(10) 0.0570(10) 0.0361(9) 0.0311(9) 0.0284(8)
C32 0.0982(16) 0.0598(11) 0.0783(13) 0.0440(11) 0.0347(12) 0.0407(10)
C33 0.0734(12) 0.0606(11) 0.0667(12) 0.0231(10) 0.0186(10) 0.0418(10)
C34 0.0614(11) 0.0696(12) 0.0512(9) 0.0185(9) 0.0243(8) 0.0328(9)
C35 0.0497(9) 0.0516(9) 0.0509(9) 0.0203(7) 0.0217(7) 0.0246(7)
C36 0.0397(7) 0.0448(8) 0.0427(7) 0.0204(6) 0.0213(6) 0.0230(6)
C37 0.0415(8) 0.0470(8) 0.0523(9) 0.0195(7) 0.0203(7) 0.0201(7)
C38 0.0665(11) 0.0458(9) 0.0624(10) 0.0193(8) 0.0317(9) 0.0165(8)
C39 0.1079(16) 0.0549(10) 0.0672(12) 0.0482(11) 0.0528(12) 0.0327(9)
C40 0.0996(15) 0.0870(14) 0.0656(12) 0.0726(13) 0.0506(12) 0.0506(11)
C41 0.0556(10) 0.0696(11) 0.0486(9) 0.0373(9) 0.0239(8) 0.0322(8)

loop_
_atom_type_symbol
_atom_type_description
_atom_type_scat_dispersion_real
_atom_type_scat_dispersion_imag
_atom_type_scat_source
C C 0.0033 0.0016 'International Tables Vol C Tables 4.2.6.8 and 6.1.1.4'
H H 0.0000 0.0000 'International Tables Vol C Tables 4.2.6.8 and 6.1.1.4'
N N 0.0061 0.0033 'International Tables Vol C Tables 4.2.6.8 and 6.1.1.4'
O O 0.0106 0.0060 'International Tables Vol C Tables 4.2.6.8 and 6.1.1.4'

loop_
_geom_angle_atom_site_label_1
_geom_angle_atom_site_label_2
_geom_angle_atom_site_label_3
_geom_angle_site_symmetry_1
_geom_angle_site_symmetry_3
_geom_angle
_geom_angle_publ_flag
O1 C1 C22 . . 119.75(13) ?
O1 C1 C2 . . 118.82(13) ?
C22 C1 C2 . . 121.43(13) ?
C7 C2 C3 . . 118.23(13) ?
C7 C2 C1 . . 123.51(13) ?
C3 C2 C1 . . 117.86(13) ?
C4 C3 C2 . . 120.68(13) ?
C4 C3 H3A . . 119.7 ?
C2 C3 H3A . . 119.7 ?
C3 C4 C5 . . 121.35(13) ?
C3 C4 H4A . . 119.3 ?
C5 C4 H4A . . 119.3 ?
C4 C5 C6 . . 118.22(13) ?
C4 C5 N8 . . 114.03(12) ?
C6 C5 N8 . . 127.22(13) ?
C7 C6 C5 . . 120.31(13) ?
C7 C6 H6A . . 119.8 ?
C5 C6 H6A . . 119.8 ?
C6 C7 C2 . . 121.20(13) ?
C6 C7 H7A . . 119.4 ?
C2 C7 H7A . . 119.4 ?
C9 N8 C5 . . 127.61(12) ?
N8 C9 C10 . . 116.13(13) ?
N8 C9 C16 . . 126.07(13) ?
C10 C9 C16 . . 117.80(12) ?
C15 C10 C11 . . 117.84(14) ?
C15 C10 C9 . . 121.89(13) ?
C11 C10 C9 . . 120.25(13) ?
C12 C11 C10 . . 120.72(15) ?
C12 C11 H11A . . 119.6 ?
C10 C11 H11A . . 119.6 ?
C13 C12 C11 . . 120.39(16) ?
C13 C12 H12A . . 119.8 ?
C11 C12 H12A . . 119.8 ?
C14 C13 C12 . . 119.44(15) ?
C14 C13 H13A . . 120.3 ?
C12 C13 H13A . . 120.3 ?
C13 C14 C15 . . 120.52(16) ?
C13 C14 H14A . . 119.7 ?
C15 C14 H14A . . 119.7 ?
C10 C15 C14 . . 121.07(15) ?
C10 C15 H15A . . 119.5 ?
C14 C15 H15A . . 119.5 ?
C21 C16 C17 . . 118.85(14) ?
C21 C16 C9 . . 120.62(13) ?
C17 C16 C9 . . 120.53(13) ?
C16 C17 C18 . . 120.17(15) ?
C16 C17 H17A . . 119.9 ?
C18 C17 H17A . . 119.9 ?
C19 C18 C17 . . 120.25(15) ?
C19 C18 H18A . . 119.9 ?
C17 C18 H18A . . 119.9 ?
C20 C19 C18 . . 119.98(15) ?
C20 C19 H19A . . 120.0 ?
C18 C19 H19A . . 120.0 ?
C19 C20 C21 . . 120.12(16) ?
C19 C20 H20A . . 119.9 ?
C21 C20 H20A . . 119.9 ?
C16 C21 C20 . . 120.60(15) ?
C16 C21 H21A . . 119.7 ?
C20 C21 H21A . . 119.7 ?
C27 C22 C23 . . 118.10(13) ?
C27 C22 C1 . . 123.37(13) ?
C23 C22 C1 . . 118.30(14) ?
C24 C23 C22 . . 121.35(15) ?
C24 C23 H23A . . 119.3 ?
C22 C23 H23A . . 119.3 ?
C23 C24 C25 . . 120.03(14) ?
C23 C24 H24A . . 120.0 ?
C25 C24 H24A . . 120.0 ?
C26 C25 C24 . . 119.11(14) ?
C26 C25 N28 . . 119.71(14) ?
C24 C25 N28 . . 120.61(14) ?
C25 C26 C27 . . 120.64(15) ?
C25 C26 H26A . . 119.7 ?
C27 C26 H26A . . 119.7 ?
C26 C27 C22 . . 120.73(14) ?
C26 C27 H27A . . 119.6 ?
C22 C27 H27A . . 119.6 ?
C29 N28 C25 . . 123.09(13) ?
N28 C29 C30 . . 117.26(13) ?
N28 C29 C36 . . 123.77(13) ?
C30 C29 C36 . . 118.97(12) ?
C35 C30 C31 . . 118.81(14) ?
C35 C30 C29 . . 121.70(14) ?
C31 C30 C29 . . 119.49(14) ?
C32 C31 C30 . . 120.19(17) ?
C32 C31 H31A . . 119.9 ?
C30 C31 H31A . . 119.9 ?
C33 C32 C31 . . 120.56(18) ?
C33 C32 H32A . . 119.7 ?
C31 C32 H32A . . 119.7 ?
C34 C33 C32 . . 119.89(16) ?
C34 C33 H33A . . 120.1 ?
C32 C33 H33A . . 120.1 ?
C33 C34 C35 . . 120.21(17) ?
C33 C34 H34A . . 119.9 ?
C35 C34 H34A . . 119.9 ?
C30 C35 C34 . . 120.34(16) ?
C30 C35 H35A . . 119.8 ?
C34 C35 H35A . . 119.8 ?
C37 C36 C41 . . 118.92(14) ?
C37 C36 C29 . . 120.45(13) ?
C41 C36 C29 . . 120.62(14) ?
C38 C37 C36 . . 120.79(15) ?
C38 C37 H37A . . 119.6 ?
C36 C37 H37A . . 119.6 ?
C39 C38 C37 . . 119.74(18) ?
C39 C38 H38A . . 120.1 ?
C37 C38 H38A . . 120.1 ?
C38 C39 C40 . . 120.28(17) ?
C38 C39 H39A . . 119.9 ?
C40 C39 H39A . . 119.9 ?
C39 C40 C41 . . 120.41(17) ?
C39 C40 H40A . . 119.8 ?
C41 C40 H40A . . 119.8 ?
C40 C41 C36 . . 119.79(17) ?
C40 C41 H41A . . 120.1 ?
C36 C41 H41A . . 120.1 ?

loop_
_geom_bond_atom_site_label_1
_geom_bond_atom_site_label_2
_geom_bond_site_symmetry_2
_geom_bond_distance
_geom_bond_publ_flag
C1 O1 . 1.2225(18) ?
C1 C22 . 1.490(2) ?
C1 C2 . 1.496(2) ?
C2 C7 . 1.395(2) ?
C2 C3 . 1.394(2) ?
C3 C4 . 1.377(2) ?
C3 H3A . 0.9300 ?
C4 C5 . 1.396(2) ?
C4 H4A . 0.9300 ?
C5 C6 . 1.3964(19) ?
C5 N8 . 1.4127(18) ?
C6 C7 . 1.387(2) ?
C6 H6A . 0.9300 ?
C7 H7A . 0.9300 ?
N8 C9 . 1.2813(18) ?
C9 C10 . 1.4950(19) ?
C9 C16 . 1.5033(19) ?
C10 C15 . 1.382(2) ?
C10 C11 . 1.393(2) ?
C11 C12 . 1.383(2) ?
C11 H11A . 0.9300 ?
C12 C13 . 1.381(3) ?
C12 H12A . 0.9300 ?
C13 C14 . 1.361(2) ?
C13 H13A . 0.9300 ?
C14 C15 . 1.388(2) ?
C14 H14A . 0.9300 ?
C15 H15A . 0.9300 ?
C16 C21 . 1.386(2) ?
C16 C17 . 1.391(2) ?
C17 C18 . 1.390(2) ?
C17 H17A . 0.9300 ?
C18 C19 . 1.376(2) ?
C18 H18A . 0.9300 ?
C19 C20 . 1.375(2) ?
C19 H19A . 0.9300 ?
C20 C21 . 1.387(2) ?
C20 H20A . 0.9300 ?
C21 H21A . 0.9300 ?
C22 C27 . 1.391(2) ?
C22 C23 . 1.393(2) ?
C23 C24 . 1.379(2) ?
C23 H23A . 0.9300 ?
C24 C25 . 1.392(2) ?
C24 H24A . 0.9300 ?
C25 C26 . 1.383(2) ?
C25 N28 . 1.4130(19) ?
C26 C27 . 1.384(2) ?
C26 H26A . 0.9300 ?
C27 H27A . 0.9300 ?
N28 C29 . 1.2784(19) ?
C29 C30 . 1.4926(19) ?
C29 C36 . 1.498(2) ?
C30 C35 . 1.387(2) ?
C30 C31 . 1.392(2) ?
C31 C32 . 1.380(2) ?
C31 H31A . 0.9300 ?
C32 C33 . 1.375(3) ?
C32 H32A . 0.9300 ?
C33 C34 . 1.370(3) ?
C33 H33A . 0.9300 ?
C34 C35 . 1.390(2) ?
C34 H34A . 0.9300 ?
C35 H35A . 0.9300 ?
C36 C37 . 1.389(2) ?
C36 C41 . 1.391(2) ?
C37 C38 . 1.384(2) ?
C37 H37A . 0.9300 ?
C38 C39 . 1.373(3) ?
C38 H38A . 0.9300 ?
C39 C40 . 1.375(3) ?
C39 H39A . 0.9300 ?
C40 C41 . 1.389(3) ?
C40 H40A . 0.9300 ?
C41 H41A . 0.9300 ?

loop_
_geom_torsion_atom_site_label_1
_geom_torsion_atom_site_label_2
_geom_torsion_atom_site_label_3
_geom_torsion_atom_site_label_4
_geom_torsion_site_symmetry_1
_geom_torsion_site_symmetry_2
_geom_torsion_site_symmetry_3
_geom_torsion_site_symmetry_4
_geom_torsion
_geom_torsion_publ_flag
O1 C1 C2 C7 . . . . -144.52(16) ?
C22 C1 C2 C7 . . . . 36.0(2) ?
O1 C1 C2 C3 . . . . 28.0(2) ?
C22 C1 C2 C3 . . . . -151.51(14) ?
C7 C2 C3 C4 . . . . 0.3(2) ?
C1 C2 C3 C4 . . . . -172.64(14) ?
C2 C3 C4 C5 . . . . 0.7(2) ?
C3 C4 C5 C6 . . . . -1.0(2) ?
C3 C4 C5 N8 . . . . 171.19(13) ?
C4 C5 C6 C7 . . . . 0.4(2) ?
N8 C5 C6 C7 . . . . -170.67(14) ?
C5 C6 C7 C2 . . . . 0.6(2) ?
C3 C2 C7 C6 . . . . -0.9(2) ?
C1 C2 C7 C6 . . . . 171.58(14) ?
C4 C5 N8 C9 . . . . 154.35(15) ?
C6 C5 N8 C9 . . . . -34.3(2) ?
C5 N8 C9 C10 . . . . 176.47(13) ?
C5 N8 C9 C16 . . . . -4.1(2) ?
N8 C9 C10 C15 . . . . 178.78(15) ?
C16 C9 C10 C15 . . . . -0.7(2) ?
N8 C9 C10 C11 . . . . -3.0(2) ?
C16 C9 C10 C11 . . . . 177.57(14) ?
C15 C10 C11 C12 . . . . 1.0(2) ?
C9 C10 C11 C12 . . . . -177.38(15) ?
C10 C11 C12 C13 . . . . -0.2(3) ?
C11 C12 C13 C14 . . . . -0.7(3) ?
C12 C13 C14 C15 . . . . 0.7(3) ?
C11 C10 C15 C14 . . . . -0.9(3) ?
C9 C10 C15 C14 . . . . 177.43(16) ?
C13 C14 C15 C10 . . . . 0.0(3) ?
N8 C9 C16 C21 . . . . -72.1(2) ?
C10 C9 C16 C21 . . . . 107.31(16) ?
N8 C9 C16 C17 . . . . 107.75(18) ?
C10 C9 C16 C17 . . . . -72.83(18) ?
C21 C16 C17 C18 . . . . 1.6(2) ?
C9 C16 C17 C18 . . . . -178.23(14) ?
C16 C17 C18 C19 . . . . -1.0(2) ?
C17 C18 C19 C20 . . . . -0.3(3) ?
C18 C19 C20 C21 . . . . 1.0(3) ?
C17 C16 C21 C20 . . . . -0.9(2) ?
C9 C16 C21 C20 . . . . 178.93(15) ?
C19 C20 C21 C16 . . . . -0.4(3) ?
O1 C1 C22 C27 . . . . -152.96(16) ?
C2 C1 C22 C27 . . . . 26.6(2) ?
O1 C1 C22 C23 . . . . 21.4(2) ?
C2 C1 C22 C23 . . . . -159.09(14) ?
C27 C22 C23 C24 . . . . 0.2(2) ?
C1 C22 C23 C24 . . . . -174.49(14) ?
C22 C23 C24 C25 . . . . 1.0(3) ?
C23 C24 C25 C26 . . . . -0.7(2) ?
C23 C24 C25 N28 . . . . 170.63(14) ?
C24 C25 C26 C27 . . . . -0.8(2) ?
N28 C25 C26 C27 . . . . -172.23(14) ?
C25 C26 C27 C22 . . . . 2.0(2) ?
C23 C22 C27 C26 . . . . -1.7(2) ?
C1 C22 C27 C26 . . . . 172.67(14) ?
C26 C25 N28 C29 . . . . -115.96(18) ?
C24 C25 N28 C29 . . . . 72.8(2) ?
C25 N28 C29 C30 . . . . -173.82(14) ?
C25 N28 C29 C36 . . . . 6.7(2) ?
N28 C29 C30 C35 . . . . -165.71(15) ?
C36 C29 C30 C35 . . . . 13.8(2) ?
N28 C29 C30 C31 . . . . 14.9(2) ?
C36 C29 C30 C31 . . . . -165.62(15) ?
C35 C30 C31 C32 . . . . -0.7(3) ?
C29 C30 C31 C32 . . . . 178.75(17) ?
C30 C31 C32 C33 . . . . 0.4(3) ?
C31 C32 C33 C34 . . . . 0.2(3) ?
C32 C33 C34 C35 . . . . -0.4(3) ?
C31 C30 C35 C34 . . . . 0.4(2) ?
C29 C30 C35 C34 . . . . -179.01(15) ?
C33 C34 C35 C30 . . . . 0.1(3) ?
N28 C29 C36 C37 . . . . -120.14(17) ?
C30 C29 C36 C37 . . . . 60.38(18) ?
N28 C29 C36 C41 . . . . 58.6(2) ?
C30 C29 C36 C41 . . . . -120.93(15) ?
C41 C36 C37 C38 . . . . -2.8(2) ?
C29 C36 C37 C38 . . . . 175.92(14) ?
C36 C37 C38 C39 . . . . 2.6(2) ?
C37 C38 C39 C40 . . . . -0.3(3) ?
C38 C39 C40 C41 . . . . -1.8(3) ?
C39 C40 C41 C36 . . . . 1.6(3) ?
C37 C36 C41 C40 . . . . 0.7(2) ?
C29 C36 C41 C40 . . . . -178.01(14) ?

loop_
_cod_related_entry_id
_cod_related_entry_database
_cod_related_entry_code
1 ChemSpider 9653085
